data_1505567
loop_
_publ_author_name
'Shen, Quansheng'
'Huang, Wen'
'Wang, Jialiang'
'Zhou, Xigeng'

_publ_section_title
;
 SmCl3-catalyzed C-acylation of 1,3-dicarbonyl compounds and
 malononitrile.
;
_journal_issue 22
_journal_name_full 'Organic letters'
_journal_page_first 4491
_journal_page_last 4494
_journal_paper_doi 10.1021/ol701961z
_journal_volume 9
_journal_year 2007
_chemical_formula_sum 'C13 H14 O3'
_chemical_formula_weight 218.24
_chemical_name_systematic
; 
 ? 
;
_space_group_IT_number 14
_symmetry_cell_setting monoclinic
_symmetry_space_group_name_Hall '-P 2yn'
_symmetry_space_group_name_H-M 'P 1 21/n 1'
_atom_sites_solution_hydrogens geom
_atom_sites_solution_primary direct
_atom_sites_solution_secondary difmap
_audit_creation_method SHELXL-97
_cell_angle_alpha 90.00
_cell_angle_beta 90.404(12)
_cell_angle_gamma 90.00
_cell_formula_units_Z 4
_cell_length_a 6.215(6)
_cell_length_b 7.015(6)
_cell_length_c 26.60(2)
_cell_measurement_reflns_used 799
_cell_measurement_temperature 293(2)
_cell_measurement_theta_max 23.689
_cell_measurement_theta_min 3.063
_cell_volume 1159.7(17)
_computing_cell_refinement 'Bruker SMART'
_computing_data_collection 'Bruker SMART'
_computing_data_reduction 'Bruker SHELXTL'
_computing_molecular_graphics 'Bruker SHELXTL'
_computing_publication_material 'Bruker SHELXTL'
_computing_structure_refinement 'SHELXL-97 (Sheldrick, 1997)'
_computing_structure_solution 'SHELXS-97 (Sheldrick, 1990)'
_diffrn_ambient_temperature 293(2)
_diffrn_measured_fraction_theta_full 0.987
_diffrn_measured_fraction_theta_max 0.987
_diffrn_measurement_device_type 'CCD area detector'
_diffrn_measurement_method 'phi and omega scans'
_diffrn_radiation_monochromator graphite
_diffrn_radiation_source 'fine-focus sealed tube'
_diffrn_radiation_type MoK\a
_diffrn_radiation_wavelength 0.71073
_diffrn_reflns_av_R_equivalents 0.0288
_diffrn_reflns_av_sigmaI/netI 0.0424
_diffrn_reflns_limit_h_max 7
_diffrn_reflns_limit_h_min -7
_diffrn_reflns_limit_k_max 4
_diffrn_reflns_limit_k_min -8
_diffrn_reflns_limit_l_max 31
_diffrn_reflns_limit_l_min -31
_diffrn_reflns_number 4475
_diffrn_reflns_theta_full 25.01
_diffrn_reflns_theta_max 25.01
_diffrn_reflns_theta_min 3.00
_exptl_absorpt_coefficient_mu 0.088
_exptl_absorpt_correction_T_max 0.9912
_exptl_absorpt_correction_T_min 0.9826
_exptl_absorpt_correction_type multi-scan
_exptl_absorpt_process_details sadabs
_exptl_crystal_colour colorless
_exptl_crystal_density_diffrn 1.250
_exptl_crystal_density_method 'not measured'
_exptl_crystal_F_000 464
_exptl_crystal_size_max 0.20
_exptl_crystal_size_mid 0.10
_exptl_crystal_size_min 0.10
_refine_diff_density_max 0.387
_refine_diff_density_min -0.338
_refine_diff_density_rms 0.079
_refine_ls_extinction_method none
_refine_ls_goodness_of_fit_ref 1.171
_refine_ls_hydrogen_treatment constr
_refine_ls_matrix_type full
_refine_ls_number_parameters 145
_refine_ls_number_reflns 2019
_refine_ls_number_restraints 0
_refine_ls_restrained_S_all 1.171
_refine_ls_R_factor_all 0.1186
_refine_ls_R_factor_gt 0.1028
_refine_ls_shift/su_max 0.001
_refine_ls_shift/su_mean 0.000
_refine_ls_structure_factor_coef Fsqd
_refine_ls_weighting_details 'calc w=1/[\s^2^(Fo^2^)+(0.1182P)^2^+2.8188P] where P=(Fo^2^+2Fc^2^)/3'
_refine_ls_weighting_scheme calc
_refine_ls_wR_factor_gt 0.3046
_refine_ls_wR_factor_ref 0.3140
_reflns_number_gt 1581
_reflns_number_total 2019
_reflns_threshold_expression >2sigma(I)
_cod_data_source_file ol701961z-file001.cif
_cod_data_source_block f70514a
_cod_depositor_comments
;
The following automatic conversions were performed:

'_symmetry_cell_setting' value 'Monoclinic' changed to 'monoclinic'
according to /home/saulius/struct/CIF-dictionaries/cif_core.dic
dictionary named 'cif_core.dic' version 2.4.1 from 2010-06-29.

Automatic conversion script
Id: cif_fix_values 1715 2011-07-08 13:25:40Z adriana 
;
_cod_original_cell_volume 1159.5(18)
_cod_original_sg_symbol_H-M P2(1)/n
_cod_database_code 1505567

loop_
_symmetry_equiv_pos_as_xyz
'x, y, z'
'-x+1/2, y+1/2, -z+1/2'
'-x, -y, -z'
'x-1/2, -y-1/2, z-1/2'

loop_
_atom_site_label
_atom_site_type_symbol
_atom_site_fract_x
_atom_site_fract_y
_atom_site_fract_z
_atom_site_U_iso_or_equiv
_atom_site_adp_type
_atom_site_occupancy
_atom_site_symmetry_multiplicity
_atom_site_calc_flag
_atom_site_refinement_flags
O1 O 0.6220(6) 0.2984(7) 0.14571(15) 0.0655(12) Uani 1 1 d .
O2 O 0.7834(9) 0.2898(9) 0.02456(18) 0.0976(18) Uani 1 1 d .
O3 O 0.9648(9) -0.0083(6) 0.10941(19) 0.0870(16) Uani 1 1 d .
C1 C 0.7870(8) 0.3602(7) 0.24174(19) 0.0473(12) Uani 1 1 d .
H1A H 0.6487 0.4054 0.2355 0.057 Uiso 1 1 calc R
C2 C 0.8637(10) 0.3550(8) 0.2903(2) 0.0568(15) Uani 1 1 d .
H2A H 0.7781 0.3981 0.3164 0.068 Uiso 1 1 calc R
C3 C 1.0696(10) 0.2851(8) 0.3003(2) 0.0584(15) Uani 1 1 d .
H3A H 1.1220 0.2804 0.3332 0.070 Uiso 1 1 calc R
C4 C 1.1949(9) 0.2229(8) 0.2607(2) 0.0528(13) Uani 1 1 d .
H4A H 1.3321 0.1751 0.2670 0.063 Uiso 1 1 calc R
C5 C 1.1189(8) 0.2311(7) 0.2126(2) 0.0475(12) Uani 1 1 d .
H5A H 1.2058 0.1907 0.1864 0.057 Uiso 1 1 calc R
C6 C 0.9116(8) 0.2996(6) 0.20221(17) 0.0408(11) Uani 1 1 d .
C7 C 0.8145(8) 0.3063(7) 0.15099(19) 0.0444(12) Uani 1 1 d .
C8 C 0.9561(8) 0.3282(7) 0.10412(18) 0.0436(12) Uani 1 1 d .
C9 C 1.1315(9) 0.4819(8) 0.1113(2) 0.0537(13) Uani 1 1 d .
H9A H 1.0649 0.6022 0.1184 0.081 Uiso 1 1 calc R
H9B H 1.2144 0.4924 0.0811 0.081 Uiso 1 1 calc R
H9C H 1.2243 0.4466 0.1387 0.081 Uiso 1 1 calc R
C10 C 0.8085(9) 0.3922(10) 0.0603(2) 0.0607(15) Uani 1 1 d .
C11 C 0.7116(11) 0.5835(11) 0.0626(3) 0.0764(19) Uani 1 1 d .
H11A H 0.6237 0.6041 0.0333 0.115 Uiso 1 1 calc R
H11B H 0.8235 0.6778 0.0639 0.115 Uiso 1 1 calc R
H11C H 0.6245 0.5933 0.0922 0.115 Uiso 1 1 calc R
C12 C 1.0484(9) 0.1290(8) 0.0921(2) 0.0554(14) Uani 1 1 d .
C13 C 1.2370(11) 0.1143(11) 0.0582(3) 0.078(2) Uani 1 1 d .
H13A H 1.2764 -0.0172 0.0544 0.118 Uiso 1 1 calc R
H13B H 1.3559 0.1838 0.0724 0.118 Uiso 1 1 calc R
H13C H 1.2004 0.1669 0.0259 0.118 Uiso 1 1 calc R

loop_
_atom_site_aniso_label
_atom_site_aniso_U_11
_atom_site_aniso_U_22
_atom_site_aniso_U_33
_atom_site_aniso_U_23
_atom_site_aniso_U_13
_atom_site_aniso_U_12
O1 0.042(2) 0.095(3) 0.059(2) 0.007(2) -0.0046(17) -0.004(2)
O2 0.107(4) 0.121(5) 0.064(3) -0.028(3) -0.032(3) -0.002(3)
O3 0.122(4) 0.050(2) 0.090(3) -0.009(2) 0.038(3) -0.019(3)
C1 0.054(3) 0.037(3) 0.051(3) 0.001(2) 0.004(2) 0.007(2)
C2 0.081(4) 0.047(3) 0.043(3) 0.000(2) 0.011(3) 0.014(3)
C3 0.081(4) 0.050(3) 0.043(3) 0.001(2) -0.007(3) 0.000(3)
C4 0.055(3) 0.045(3) 0.059(3) 0.008(2) -0.008(2) 0.003(2)
C5 0.046(3) 0.046(3) 0.051(3) 0.004(2) 0.005(2) 0.004(2)
C6 0.046(3) 0.035(2) 0.041(2) -0.001(2) 0.002(2) -0.002(2)
C7 0.043(3) 0.040(3) 0.050(3) 0.001(2) 0.000(2) -0.001(2)
C8 0.048(3) 0.045(3) 0.038(2) -0.005(2) 0.002(2) -0.008(2)
C9 0.054(3) 0.049(3) 0.058(3) 0.004(3) -0.003(2) -0.012(2)
C10 0.057(3) 0.074(4) 0.051(3) 0.001(3) -0.002(2) -0.017(3)
C11 0.078(4) 0.079(4) 0.072(4) 0.022(4) -0.022(3) -0.008(4)
C12 0.064(3) 0.050(3) 0.052(3) -0.006(3) 0.003(3) -0.010(3)
C13 0.082(4) 0.079(5) 0.074(4) -0.021(4) 0.024(3) 0.002(4)

loop_
_atom_type_symbol
_atom_type_description
_atom_type_scat_dispersion_real
_atom_type_scat_dispersion_imag
_atom_type_scat_source
C C 0.0033 0.0016 'International Tables Vol C Tables 4.2.6.8 and 6.1.1.4'
H H 0.0000 0.0000 'International Tables Vol C Tables 4.2.6.8 and 6.1.1.4'
O O 0.0106 0.0060 'International Tables Vol C Tables 4.2.6.8 and 6.1.1.4'

loop_
_geom_angle_atom_site_label_1
_geom_angle_atom_site_label_2
_geom_angle_atom_site_label_3
_geom_angle
C2 C1 C6 121.0(5)
C2 C1 H1A 119.5
C6 C1 H1A 119.5
C1 C2 C3 120.2(5)
C1 C2 H2A 119.9
C3 C2 H2A 119.9
C4 C3 C2 119.0(5)
C4 C3 H3A 120.5
C2 C3 H3A 120.5
C5 C4 C3 120.5(5)
C5 C4 H4A 119.7
C3 C4 H4A 119.7
C4 C5 C6 120.9(5)
C4 C5 H5A 119.6
C6 C5 H5A 119.6
C1 C6 C5 118.4(5)
C1 C6 C7 117.6(4)
C5 C6 C7 124.0(4)
O1 C7 C6 120.1(4)
O1 C7 C8 118.9(4)
C6 C7 C8 121.0(4)
C7 C8 C9 112.2(4)
C7 C8 C12 107.0(4)
C9 C8 C12 113.2(4)
C7 C8 C10 107.5(4)
C9 C8 C10 107.7(4)
C12 C8 C10 109.1(4)
C8 C9 H9A 109.5
C8 C9 H9B 109.5
H9A C9 H9B 109.5
C8 C9 H9C 109.5
H9A C9 H9C 109.5
H9B C9 H9C 109.5
O2 C10 C11 121.9(6)
O2 C10 C8 119.8(6)
C11 C10 C8 118.3(5)
C10 C11 H11A 109.5
C10 C11 H11B 109.5
H11A C11 H11B 109.5
C10 C11 H11C 109.5
H11A C11 H11C 109.5
H11B C11 H11C 109.5
O3 C12 C13 121.8(6)
O3 C12 C8 119.3(5)
C13 C12 C8 118.9(5)
C12 C13 H13A 109.5
C12 C13 H13B 109.5
H13A C13 H13B 109.5
C12 C13 H13C 109.5
H13A C13 H13C 109.5
H13B C13 H13C 109.5

loop_
_geom_bond_atom_site_label_1
_geom_bond_atom_site_label_2
_geom_bond_distance
O1 C7 1.204(6)
O2 C10 1.200(7)
O3 C12 1.188(7)
C1 C2 1.373(8)
C1 C6 1.378(7)
C1 H1A 0.9300
C2 C3 1.395(8)
C2 H2A 0.9300
C3 C4 1.385(8)
C3 H3A 0.9300
C4 C5 1.362(8)
C4 H4A 0.9300
C5 C6 1.401(7)
C5 H5A 0.9300
C6 C7 1.487(7)
C7 C8 1.539(7)
C8 C9 1.544(7)
C8 C12 1.544(8)
C8 C10 1.546(8)
C9 H9A 0.9600
C9 H9B 0.9600
C9 H9C 0.9600
C10 C11 1.472(10)
C11 H11A 0.9600
C11 H11B 0.9600
C11 H11C 0.9600
C12 C13 1.488(8)
C13 H13A 0.9600
C13 H13B 0.9600
C13 H13C 0.9600

loop_
_cod_related_entry_id
_cod_related_entry_code
_cod_related_entry_database
1 30651640 ChemSpider
